data_7248141
loop_
_publ_author_name
'Huang, Zi-Qing'
'Chen, Jia-Qi'
'Zhang, Xiao-Yu'
'Yuan, Cheng-Kai'
'Wang, Peng'
'Zhao, Yue'
'Zhao, Bao-Cheng'
'Qi, Wei-Xin'
'Sun, Wei-Yin'

_publ_section_title
;
 Cd(ii) and Zn(ii) coordination polymer-assisted CO2/cyclohexene oxide
 copolymerization with a double metal cyanide catalyst
;
_journal_issue 12
_journal_name_full CrystEngComm
_journal_page_first 1701
_journal_page_last 1709
_journal_paper_doi 10.1039/D3CE01289A
_journal_volume 26
_journal_year 2024
_chemical_absolute_configuration ad
_chemical_formula_moiety 'C37 H22 Cd N8 O8'
_chemical_formula_sum 'C43 H40 Cd N10 O12'
_chemical_formula_weight 1001.25
_space_group_crystal_system tetragonal
_space_group_IT_number 92
_space_group_name_Hall 'P 4abw 2nw'
_space_group_name_H-M_alt 'P 41 21 2'
_atom_sites_solution_hydrogens geom
_atom_sites_solution_primary dual
_audit_creation_date 2023-11-21
_audit_creation_method
;
Olex2 1.5
(compiled 2022.04.07 svn.rca3783a0 for OlexSys, GUI svn.r6498)
;
_audit_update_record
;
2023-12-18 deposited with the CCDC.	2024-02-14 downloaded from the CCDC.
;
_cell_angle_alpha 90
_cell_angle_beta 90
_cell_angle_gamma 90
_cell_formula_units_Z 8
_cell_length_a 18.1361(9)
_cell_length_b 18.1361(9)
_cell_length_c 26.421(2)
_cell_measurement_reflns_used 9149
_cell_measurement_temperature 193.00
_cell_measurement_theta_max 53.88
_cell_measurement_theta_min 3.33
_cell_volume 8690.3(9)
_computing_cell_refinement 'SAINT V8.40B (Bruker, 2019)'
_computing_data_collection 'APEX5 V2023.9-2 (Bruker, 2023)'
_computing_data_reduction 'SAINT V8.40B (Bruker, 2019)'
_computing_molecular_graphics 'Olex2 1.5 (Dolomanov et al., 2009)'
_computing_publication_material 'Olex2 1.5 (Dolomanov et al., 2009)'
_computing_structure_refinement 'SHELXL 2019/3 (Sheldrick, 2015)'
_computing_structure_solution 'SHELXT 2018/2 (Sheldrick, 2018)'
_diffrn_ambient_temperature 193.00
_diffrn_detector CPAD
_diffrn_detector_area_resol_mean 7.41
_diffrn_detector_type 'Bruker PHOTON II'
_diffrn_measured_fraction_theta_full 0.999
_diffrn_measured_fraction_theta_max 0.999
_diffrn_measurement_device 'four-circle diffractometer'
_diffrn_measurement_device_type 'Bruker D8 VENTURE Metaljet PHOTON II'
_diffrn_measurement_method '\w and \f shutterless scans'
_diffrn_measurement_specimen_support 'nylon loop'
_diffrn_radiation_monochromator 'Helios Multi-layer Optic'
_diffrn_radiation_probe x-ray
_diffrn_radiation_type GaK\a
_diffrn_radiation_wavelength 1.34139
_diffrn_reflns_av_R_equivalents 0.0786
_diffrn_reflns_av_unetI/netI 0.0386
_diffrn_reflns_Laue_measured_fraction_full 0.999
_diffrn_reflns_Laue_measured_fraction_max 0.999
_diffrn_reflns_limit_h_max 21
_diffrn_reflns_limit_h_min -21
_diffrn_reflns_limit_k_max 21
_diffrn_reflns_limit_k_min -21
_diffrn_reflns_limit_l_max 31
_diffrn_reflns_limit_l_min -31
_diffrn_reflns_number 82863
_diffrn_reflns_point_group_measured_fraction_full 0.999
_diffrn_reflns_point_group_measured_fraction_max 0.999
_diffrn_reflns_theta_full 53.594
_diffrn_reflns_theta_max 53.957
_diffrn_reflns_theta_min 2.571
_diffrn_source MetalJet
_diffrn_source_type 'Liquid Metal source'
_exptl_absorpt_coefficient_mu 3.154
_exptl_absorpt_correction_T_max 0.7500
_exptl_absorpt_correction_T_min 0.5980
_exptl_absorpt_correction_type multi-scan
_exptl_absorpt_process_details
;
SADABS-2016/2 (Bruker,2016/2) was used for absorption correction.
wR2(int) was 0.1338 before and 0.0951 after correction.
The Ratio of minimum to maximum transmission is 0.7973.
The \l/2 correction factor is Not present.
;
_exptl_crystal_density_diffrn 1.531
_exptl_crystal_description block
_exptl_crystal_F_000 4096
_exptl_crystal_size_max 0.13
_exptl_crystal_size_mid 0.11
_exptl_crystal_size_min 0.09
_refine_diff_density_max 0.308
_refine_diff_density_min -0.284
_refine_diff_density_rms 0.051
_refine_ls_abs_structure_details
;
 Refined as an inversion twin.
;
_refine_ls_abs_structure_Flack 0.058(9)
_refine_ls_extinction_method none
_refine_ls_goodness_of_fit_ref 1.034
_refine_ls_hydrogen_treatment constr
_refine_ls_matrix_type full
_refine_ls_number_parameters 488
_refine_ls_number_reflns 7974
_refine_ls_number_restraints 0
_refine_ls_restrained_S_all 1.034
_refine_ls_R_factor_all 0.0381
_refine_ls_R_factor_gt 0.0314
_refine_ls_shift/su_max 0.001
_refine_ls_shift/su_mean 0.000
_refine_ls_structure_factor_coef Fsqd
_refine_ls_weighting_details 'w=1/[\s^2^(Fo^2^)+(0.0471P)^2^+1.4871P] where P=(Fo^2^+2Fc^2^)/3'
_refine_ls_weighting_scheme calc
_refine_ls_wR_factor_gt 0.0795
_refine_ls_wR_factor_ref 0.0823
_reflns_Friedel_coverage 0.761
_reflns_Friedel_fraction_full 1.000
_reflns_Friedel_fraction_max 1.000
_reflns_number_gt 7109
_reflns_number_total 7974
_reflns_threshold_expression 'I > 2\s(I)'
_cod_data_source_file d3ce01289a2.cif
_cod_data_source_block crystal_3
_cod_depositor_comments
;
The following automatic conversions were performed:

data item '_diffrn_radiation_probe' value 'X-ray' was changed to
'x-ray' in accordance with the
/home/data/users/saulius/crontab/automatic-downloads/rss-feeds/RSC/lib/dictionaries/cif_core.dic
dictionary named 'cif_core.dic' version 2.4.2 last updated on
2011-04-26.

Automatic conversion script
Id: cif_fix_values 8170 2020-07-09 18:12:32Z antanas 

 Adding full bibliography for 7248139--7248141.cif.
;
_cod_original_cell_volume 8690.2(11)
_cod_database_code 7248141
_shelx_shelxl_version_number 2019/3
_shelx_space_group_comment
;
The symmetry employed for this shelxl refinement is uniquely defined
by the following loop, which should always be used as a source of
symmetry information in preference to the above space-group names.
They are only intended as comments.
;
_shelx_estimated_absorpt_t_max 0.764
_shelx_estimated_absorpt_t_min 0.685
_olex2_refinement_description
;
1. Twinned data refinement
 Scales: 0.942(9)
 0.058(9)
2. Fixed Uiso
 At 1.2 times of:
  All C(H) groups
3.a Aromatic/amide H refined with riding coordinates:
 C1(H1), C2(H2), C3(H3), C4(H4), C7(H7), C9(H9), C12(H12), C13(H13), C14(H14),
 C15(H15), C17(H17), C18(H18), C20(H20), C21(H21), C22(H22), C23(H23), C26(H26),
  C29(H29), C30(H30), C33(H33), C35(H35), C36(H36)
;
_smtbx_masks_special_details
;
A solvent mask was calculated and 800 electrons were 
found in a volume of 2823\%A^3^ in 1 void per unit cell. 
This is consistent with the presence of 
2[C3H7NO], 2[H2O] per Asymmetric Unit 
which account for 800 electrons 
per unit cell.
;
_smtbx_masks_void_probe_radius 1.2
_smtbx_masks_void_truncation_radius 1.2
_olex2_submission_special_instructions 'No special instructions were received'
_site XU

loop_
_space_group_symop_operation_xyz
'x, y, z'
'-x, -y, z+1/2'
'-y+1/2, x+1/2, z+1/4'
'y+1/2, -x+1/2, z+3/4'
'-x+1/2, y+1/2, -z+1/4'
'x+1/2, -y+1/2, -z+3/4'
'y, x, -z'
'-y, -x, -z+1/2'

loop_
_atom_site_label
_atom_site_type_symbol
_atom_site_fract_x
_atom_site_fract_y
_atom_site_fract_z
_atom_site_U_iso_or_equiv
_atom_site_adp_type
_atom_site_occupancy
_atom_site_site_symmetry_order
_atom_site_calc_flag
_atom_site_refinement_flags_posn
_atom_site_refinement_flags_adp
_atom_site_refinement_flags_occupancy
_atom_site_disorder_assembly
_atom_site_disorder_group
Cd1 Cd 0.21315(2) 0.43792(2) 0.41397(2) 0.03357(10) Uani 1 1 d . . . . .
O1 O 0.16483(18) 0.46521(18) 0.49022(11) 0.0406(8) Uani 1 1 d . . . . .
O2 O 0.08106(18) 0.39142(19) 0.45563(11) 0.0417(8) Uani 1 1 d . . . . .
O3 O -0.1283(3) 0.3164(3) 0.5610(2) 0.101(2) Uani 1 1 d . . . . .
O4 O -0.1639(2) 0.3883(3) 0.62068(16) 0.0762(14) Uani 1 1 d . . . . .
O5 O -0.0256(2) 0.3099(2) 0.67754(15) 0.0618(11) Uani 1 1 d . . . . .
O6 O 0.0070(3) 0.3202(3) 0.75603(17) 0.101(2) Uani 1 1 d . . . . .
O7 O -0.1941(2) 0.5822(2) 0.82521(12) 0.0503(9) Uani 1 1 d . . . . .
O8 O -0.1445(2) 0.4836(2) 0.85953(11) 0.0487(9) Uani 1 1 d . . . . .
N1 N 0.2276(2) 0.3089(2) 0.42328(14) 0.0364(9) Uani 1 1 d . . . . .
N2 N 0.3371(2) 0.4080(2) 0.42777(13) 0.0346(9) Uani 1 1 d . . . . .
N3 N 0.2900(2) 0.5461(2) 0.41565(15) 0.0407(9) Uani 1 1 d . . . . .
N4 N 0.7889(2) 0.2861(2) 0.44279(14) 0.0434(9) Uani 1 1 d . . . . .
N5 N 0.8440(3) 0.3350(3) 0.43611(17) 0.0544(12) Uani 1 1 d . . . . .
N6 N 0.8888(2) 0.2187(3) 0.44213(18) 0.0592(12) Uani 1 1 d . . . . .
N7 N -0.1188(2) 0.3689(3) 0.59051(18) 0.0568(12) Uani 1 1 d . . . . .
N8 N -0.0241(3) 0.3431(3) 0.71774(18) 0.0585(13) Uani 1 1 d . . . . .
C1 C 0.1705(3) 0.2616(3) 0.42364(19) 0.0430(12) Uani 1 1 d . . . . .
H1 H 0.122476 0.280546 0.417537 0.052 Uiso 1 1 calc R U . . .
C2 C 0.1779(3) 0.1877(3) 0.4323(2) 0.0499(13) Uani 1 1 d . . . . .
H2 H 0.136266 0.155891 0.432725 0.060 Uiso 1 1 calc R U . . .
C3 C 0.2491(3) 0.1608(3) 0.4406(2) 0.0547(15) Uani 1 1 d . . . . .
H3 H 0.257015 0.109707 0.446380 0.066 Uiso 1 1 calc R U . . .
C4 C 0.3070(3) 0.2084(3) 0.44020(19) 0.0467(12) Uani 1 1 d . . . . .
H4 H 0.355450 0.190480 0.446134 0.056 Uiso 1 1 calc R U . . .
C5 C 0.2961(2) 0.2824(3) 0.43133(15) 0.0332(10) Uani 1 1 d . . . . .
C6 C 0.3572(3) 0.3373(3) 0.43190(17) 0.0356(11) Uani 1 1 d . . . . .
C7 C 0.4304(3) 0.3163(3) 0.43647(18) 0.0392(11) Uani 1 1 d . . . . .
H7 H 0.442846 0.265545 0.439184 0.047 Uiso 1 1 calc R U . . .
C8 C 0.4855(3) 0.3696(3) 0.43709(19) 0.0403(11) Uani 1 1 d . . . . .
C9 C 0.4633(3) 0.4436(3) 0.43438(18) 0.0430(12) Uani 1 1 d . . . . .
H9 H 0.499060 0.481784 0.435686 0.052 Uiso 1 1 calc R U . . .
C10 C 0.3893(3) 0.4609(3) 0.42979(18) 0.0389(12) Uani 1 1 d . . . . .
C11 C 0.3611(3) 0.5374(3) 0.42707(19) 0.0420(12) Uani 1 1 d . . . . .
C12 C 0.4079(4) 0.5974(3) 0.4358(3) 0.0655(17) Uani 1 1 d . . . . .
H12 H 0.458488 0.590018 0.443624 0.079 Uiso 1 1 calc R U . . .
C13 C 0.3783(4) 0.6680(3) 0.4329(3) 0.0707(19) Uani 1 1 d . . . . .
H13 H 0.408086 0.710097 0.439319 0.085 Uiso 1 1 calc R U . . .
C14 C 0.3047(3) 0.6756(3) 0.4204(2) 0.0582(15) Uani 1 1 d . . . . .
H14 H 0.283521 0.723210 0.416845 0.070 Uiso 1 1 calc R U . . .
C15 C 0.2628(3) 0.6140(3) 0.4131(2) 0.0499(12) Uani 1 1 d . . . . .
H15 H 0.211856 0.620008 0.405940 0.060 Uiso 1 1 calc R U . . .
C16 C 0.5644(3) 0.3489(3) 0.44085(18) 0.0412(11) Uani 1 1 d . . . . .
C17 C 0.5858(3) 0.2786(3) 0.45375(19) 0.0425(12) Uani 1 1 d . . . . .
H17 H 0.549034 0.243324 0.461989 0.051 Uiso 1 1 calc R U . . .
C18 C 0.6589(3) 0.2576(3) 0.45516(19) 0.0411(12) Uani 1 1 d . . . . .
H18 H 0.671837 0.208355 0.463533 0.049 Uiso 1 1 calc R U . . .
C19 C 0.7127(3) 0.3081(3) 0.44444(17) 0.0404(11) Uani 1 1 d . . . . .
C20 C 0.6939(3) 0.3804(3) 0.4318(2) 0.0526(14) Uani 1 1 d . . . . .
H20 H 0.731151 0.415823 0.424746 0.063 Uiso 1 1 calc R U . . .
C21 C 0.6209(3) 0.3996(3) 0.4298(2) 0.0584(15) Uani 1 1 d . . . . .
H21 H 0.608004 0.448559 0.420578 0.070 Uiso 1 1 calc R U . . .
C22 C 0.8170(3) 0.2181(4) 0.4455(2) 0.0586(15) Uani 1 1 d . . . . .
H22 H 0.788291 0.174610 0.449307 0.070 Uiso 1 1 calc R U . . .
C23 C 0.9029(3) 0.2928(4) 0.4359(2) 0.0550(15) Uani 1 1 d . . . . .
H23 H 0.951301 0.311892 0.431861 0.066 Uiso 1 1 calc R U . . .
C24 C 0.1045(2) 0.4296(3) 0.49097(16) 0.0329(10) Uani 1 1 d . . . . .
C25 C 0.0599(2) 0.4352(2) 0.53882(14) 0.0322(9) Uani 1 1 d . . . . .
C26 C -0.0081(3) 0.3996(3) 0.54336(17) 0.0399(11) Uani 1 1 d . . . . .
H26 H -0.026670 0.370684 0.516202 0.048 Uiso 1 1 calc R U . . .
C27 C -0.0481(2) 0.4065(3) 0.58744(17) 0.0382(10) Uani 1 1 d . . . . .
C28 C -0.0236(2) 0.4463(3) 0.62904(16) 0.0337(10) Uani 1 1 d . . . . .
C29 C 0.0439(2) 0.4812(3) 0.62329(17) 0.0377(11) Uani 1 1 d . . . . .
H29 H 0.062638 0.509988 0.650426 0.045 Uiso 1 1 calc R U . . .
C30 C 0.0847(3) 0.4754(3) 0.57961(17) 0.0365(10) Uani 1 1 d . . . . .
H30 H 0.131011 0.499657 0.577535 0.044 Uiso 1 1 calc R U . . .
C31 C -0.0637(3) 0.4598(2) 0.67797(16) 0.0339(10) Uani 1 1 d . . . . .
C32 C -0.0598(3) 0.4154(3) 0.72032(17) 0.0413(11) Uani 1 1 d . . . . .
C33 C -0.0889(3) 0.4347(3) 0.76644(16) 0.0418(11) Uani 1 1 d . . . . .
H33 H -0.084659 0.402269 0.794522 0.050 Uiso 1 1 calc R U . . .
C34 C -0.1245(3) 0.5019(3) 0.77170(16) 0.0346(10) Uani 1 1 d . . . . .
C35 C -0.1286(3) 0.5476(3) 0.73053(18) 0.0439(12) Uani 1 1 d . . . . .
H35 H -0.153005 0.593681 0.733674 0.053 Uiso 1 1 calc R U . . .
C36 C -0.0981(3) 0.5281(3) 0.68459(18) 0.0463(13) Uani 1 1 d . . . . .
H36 H -0.100598 0.561599 0.657010 0.056 Uiso 1 1 calc R U . . .
C37 C -0.1572(3) 0.5245(3) 0.82216(17) 0.0394(12) Uani 1 1 d . . . . .

loop_
_atom_site_aniso_label
_atom_site_aniso_U_11
_atom_site_aniso_U_22
_atom_site_aniso_U_33
_atom_site_aniso_U_23
_atom_site_aniso_U_13
_atom_site_aniso_U_12
Cd1 0.03847(19) 0.03548(19) 0.02675(14) 0.00153(14) 0.00018(14) 0.00446(15)
O1 0.0391(19) 0.047(2) 0.0355(17) 0.0024(14) 0.0081(15) 0.0064(16)
O2 0.043(2) 0.054(2) 0.0287(16) -0.0082(15) -0.0036(14) 0.0135(16)
O3 0.079(3) 0.127(4) 0.096(3) -0.059(3) 0.035(3) -0.065(3)
O4 0.041(2) 0.119(4) 0.069(3) -0.035(3) 0.021(2) -0.020(2)
O5 0.078(3) 0.052(2) 0.056(2) -0.0111(19) 0.007(2) 0.015(2)
O6 0.153(5) 0.099(4) 0.051(2) 0.012(3) 0.006(3) 0.079(4)
O7 0.064(2) 0.050(2) 0.0366(17) -0.0050(15) 0.0144(16) 0.0123(18)
O8 0.055(2) 0.063(2) 0.0289(16) -0.0010(16) 0.0051(15) 0.0130(18)
N1 0.040(2) 0.035(2) 0.034(2) -0.0029(16) 0.0028(17) 0.0053(17)
N2 0.037(2) 0.033(2) 0.034(2) 0.0043(16) 0.0012(16) -0.0034(17)
N3 0.043(2) 0.036(2) 0.043(2) 0.0053(18) 0.012(2) 0.0019(18)
N4 0.037(2) 0.052(3) 0.041(2) -0.003(2) -0.0015(18) -0.011(2)
N5 0.046(3) 0.063(3) 0.054(3) 0.001(2) -0.002(2) -0.014(2)
N6 0.044(3) 0.070(3) 0.064(3) 0.004(3) 0.002(2) 0.001(3)
N7 0.043(3) 0.082(3) 0.046(2) -0.013(3) 0.002(2) -0.014(2)
N8 0.074(3) 0.053(3) 0.049(3) 0.003(2) 0.007(2) 0.029(3)
C1 0.041(3) 0.039(3) 0.049(3) -0.008(2) -0.005(2) 0.000(2)
C2 0.045(3) 0.042(3) 0.062(3) -0.002(2) 0.000(3) -0.010(2)
C3 0.059(4) 0.034(3) 0.071(4) 0.009(3) -0.014(3) -0.007(3)
C4 0.045(3) 0.038(3) 0.057(3) 0.011(3) -0.011(2) 0.001(2)
C5 0.035(2) 0.037(2) 0.028(2) 0.0033(19) -0.0055(18) 0.004(2)
C6 0.039(3) 0.039(3) 0.029(2) 0.008(2) -0.0021(19) 0.000(2)
C7 0.038(3) 0.037(3) 0.043(3) 0.000(2) -0.002(2) -0.004(2)
C8 0.041(3) 0.036(3) 0.044(3) 0.005(2) -0.002(2) -0.006(2)
C9 0.047(3) 0.034(3) 0.048(3) 0.005(2) 0.002(2) -0.001(2)
C10 0.038(3) 0.039(3) 0.040(3) 0.007(2) 0.003(2) -0.004(2)
C11 0.054(3) 0.027(2) 0.044(3) 0.009(2) 0.010(2) -0.006(2)
C12 0.058(4) 0.041(3) 0.098(5) 0.009(3) 0.007(3) -0.008(3)
C13 0.071(4) 0.030(3) 0.111(6) -0.001(3) 0.016(4) -0.012(3)
C14 0.066(4) 0.034(3) 0.075(4) 0.006(3) 0.007(3) 0.005(3)
C15 0.053(3) 0.039(3) 0.058(3) 0.004(3) -0.001(3) 0.005(2)
C16 0.042(3) 0.036(3) 0.046(3) -0.001(2) -0.001(2) -0.003(2)
C17 0.042(3) 0.037(3) 0.049(3) 0.004(2) -0.001(2) -0.008(2)
C18 0.039(3) 0.036(3) 0.048(3) 0.001(2) -0.001(2) -0.002(2)
C19 0.035(3) 0.045(3) 0.041(2) 0.000(2) -0.004(2) -0.004(2)
C20 0.043(3) 0.046(3) 0.068(4) 0.003(3) 0.002(3) -0.012(2)
C21 0.044(3) 0.043(3) 0.088(4) 0.009(3) 0.010(3) -0.002(2)
C22 0.040(3) 0.067(4) 0.068(4) 0.005(3) 0.006(3) -0.003(3)
C23 0.034(3) 0.081(4) 0.049(3) -0.011(3) 0.001(2) -0.006(3)
C24 0.034(3) 0.035(3) 0.030(2) 0.004(2) -0.0021(18) 0.015(2)
C25 0.035(2) 0.034(2) 0.028(2) -0.0038(18) -0.0022(18) 0.006(2)
C26 0.034(3) 0.054(3) 0.031(2) -0.010(2) -0.002(2) -0.003(2)
C27 0.029(2) 0.046(3) 0.039(2) -0.002(2) 0.001(2) -0.0041(19)
C28 0.035(2) 0.037(3) 0.029(2) -0.007(2) 0.0020(18) 0.004(2)
C29 0.028(2) 0.051(3) 0.035(2) -0.016(2) 0.0013(19) -0.003(2)
C30 0.036(2) 0.039(3) 0.035(2) -0.005(2) 0.000(2) -0.006(2)
C31 0.036(2) 0.034(2) 0.032(2) -0.0055(18) 0.004(2) -0.002(2)
C32 0.043(3) 0.044(3) 0.037(2) -0.008(2) 0.002(2) 0.009(2)
C33 0.042(3) 0.051(3) 0.032(2) 0.004(2) 0.002(2) 0.003(2)
C34 0.038(3) 0.039(3) 0.026(2) -0.0059(18) 0.0060(18) 0.002(2)
C35 0.052(3) 0.039(3) 0.042(3) -0.005(2) 0.013(2) 0.009(2)
C36 0.060(3) 0.043(3) 0.036(2) 0.003(2) 0.010(2) 0.015(3)
C37 0.034(3) 0.050(3) 0.035(2) -0.006(2) 0.004(2) -0.005(2)

loop_
_atom_type_symbol
_atom_type_description
_atom_type_scat_dispersion_real
_atom_type_scat_dispersion_imag
_atom_type_scat_source
C C 0.0137 0.0067 'International Tables Vol C Tables 4.2.6.8 and 6.1.1.4'
Cd Cd 0.1061 3.6794 'International Tables Vol C Tables 4.2.6.8 and 6.1.1.4'
H H 0.0000 0.0000 'International Tables Vol C Tables 4.2.6.8 and 6.1.1.4'
N N 0.0241 0.0134 'International Tables Vol C Tables 4.2.6.8 and 6.1.1.4'
O O 0.0389 0.0241 'International Tables Vol C Tables 4.2.6.8 and 6.1.1.4'

loop_
_geom_angle_atom_site_label_1
_geom_angle_atom_site_label_2
_geom_angle_atom_site_label_3
_geom_angle
_geom_angle_site_symmetry_1
_geom_angle_site_symmetry_3
_geom_angle_publ_flag
O1 Cd1 O7 148.45(13) . 2_564 ?
O1 Cd1 O8 101.89(11) . 2_564 ?
O1 Cd1 N1 99.63(12) . . ?
O1 Cd1 N2 106.57(12) . . ?
O1 Cd1 N3 91.71(12) . . ?
O7 Cd1 N3 103.02(13) 2_564 . ?
O8 Cd1 O7 54.82(12) 2_564 2_564 ?
O8 Cd1 N3 79.98(13) 2_564 . ?
N1 Cd1 O7 88.12(12) . 2_564 ?
N1 Cd1 O8 135.51(13) . 2_564 ?
N1 Cd1 N3 137.68(14) . . ?
N2 Cd1 O7 104.79(13) . 2_564 ?
N2 Cd1 O8 137.40(12) . 2_564 ?
N2 Cd1 N1 69.41(13) . . ?
N2 Cd1 N3 68.28(13) . . ?
C24 O1 Cd1 103.7(3) . . ?
C37 O7 Cd1 90.7(3) . 2_565 ?
C37 O8 Cd1 91.5(3) . 2_565 ?
C1 N1 Cd1 123.1(3) . . ?
C1 N1 C5 118.7(4) . . ?
C5 N1 Cd1 118.1(3) . . ?
C6 N2 Cd1 119.7(3) . . ?
C6 N2 C10 119.2(4) . . ?
C10 N2 Cd1 121.0(3) . . ?
C11 N3 Cd1 117.9(3) . . ?
C15 N3 Cd1 122.7(3) . . ?
C15 N3 C11 118.6(4) . . ?
N5 N4 C19 122.3(4) . . ?
C22 N4 N5 109.3(4) . . ?
C22 N4 C19 128.4(4) . . ?
C23 N5 N4 102.7(5) . . ?
C22 N6 C23 101.6(5) . . ?
O3 N7 C27 116.5(4) . . ?
O4 N7 O3 123.3(5) . . ?
O4 N7 C27 120.2(5) . . ?
O5 N8 O6 124.0(5) . . ?
O5 N8 C32 118.2(4) . . ?
O6 N8 C32 117.8(5) . . ?
N1 C1 H1 118.3 . . ?
N1 C1 C2 123.5(5) . . ?
C2 C1 H1 118.3 . . ?
C1 C2 H2 121.3 . . ?
C1 C2 C3 117.3(5) . . ?
C3 C2 H2 121.3 . . ?
C2 C3 H3 120.3 . . ?
C4 C3 C2 119.4(5) . . ?
C4 C3 H3 120.3 . . ?
C3 C4 H4 119.7 . . ?
C3 C4 C5 120.7(5) . . ?
C5 C4 H4 119.7 . . ?
N1 C5 C4 120.4(4) . . ?
N1 C5 C6 116.6(4) . . ?
C4 C5 C6 122.9(4) . . ?
N2 C6 C5 116.0(4) . . ?
N2 C6 C7 122.1(4) . . ?
C7 C6 C5 121.9(4) . . ?
C6 C7 H7 120.1 . . ?
C6 C7 C8 119.9(5) . . ?
C8 C7 H7 120.1 . . ?
C7 C8 C9 117.2(5) . . ?
C7 C8 C16 121.2(5) . . ?
C9 C8 C16 121.5(4) . . ?
C8 C9 H9 120.0 . . ?
C10 C9 C8 120.0(5) . . ?
C10 C9 H9 120.0 . . ?
N2 C10 C9 121.5(5) . . ?
N2 C10 C11 115.0(4) . . ?
C9 C10 C11 123.5(5) . . ?
N3 C11 C10 117.1(4) . . ?
N3 C11 C12 122.2(5) . . ?
C12 C11 C10 120.7(5) . . ?
C11 C12 H12 120.9 . . ?
C13 C12 C11 118.2(6) . . ?
C13 C12 H12 120.9 . . ?
C12 C13 H13 120.8 . . ?
C14 C13 C12 118.5(6) . . ?
C14 C13 H13 120.8 . . ?
C13 C14 H14 120.3 . . ?
C15 C14 C13 119.4(5) . . ?
C15 C14 H14 120.3 . . ?
N3 C15 C14 123.1(5) . . ?
N3 C15 H15 118.5 . . ?
C14 C15 H15 118.5 . . ?
C17 C16 C8 121.6(4) . . ?
C17 C16 C21 116.8(5) . . ?
C21 C16 C8 121.5(5) . . ?
C16 C17 H17 118.9 . . ?
C16 C17 C18 122.3(5) . . ?
C18 C17 H17 118.9 . . ?
C17 C18 H18 120.2 . . ?
C19 C18 C17 119.7(5) . . ?
C19 C18 H18 120.2 . . ?
C18 C19 N4 120.4(4) . . ?
C18 C19 C20 120.3(5) . . ?
C20 C19 N4 119.2(4) . . ?
C19 C20 H20 120.6 . . ?
C21 C20 C19 118.9(5) . . ?
C21 C20 H20 120.6 . . ?
C16 C21 H21 119.0 . . ?
C20 C21 C16 122.0(5) . . ?
C20 C21 H21 119.0 . . ?
N4 C22 H22 124.2 . . ?
N6 C22 N4 111.6(6) . . ?
N6 C22 H22 124.2 . . ?
N5 C23 N6 114.7(5) . . ?
N5 C23 H23 122.7 . . ?
N6 C23 H23 122.7 . . ?
O1 C24 C25 116.2(4) . . ?
O2 C24 O1 124.7(4) . . ?
O2 C24 C25 119.1(4) . . ?
C26 C25 C24 121.0(4) . . ?
C30 C25 C24 121.2(4) . . ?
C30 C25 C26 117.8(4) . . ?
C25 C26 H26 120.2 . . ?
C27 C26 C25 119.6(4) . . ?
C27 C26 H26 120.2 . . ?
C26 C27 N7 117.9(4) . . ?
C26 C27 C28 123.3(4) . . ?
C28 C27 N7 118.8(4) . . ?
C27 C28 C31 127.7(4) . . ?
C29 C28 C27 115.6(4) . . ?
C29 C28 C31 116.5(4) . . ?
C28 C29 H29 118.9 . . ?
C30 C29 C28 122.2(4) . . ?
C30 C29 H29 118.9 . . ?
C25 C30 H30 119.3 . . ?
C29 C30 C25 121.5(4) . . ?
C29 C30 H30 119.3 . . ?
C32 C31 C28 125.2(4) . . ?
C32 C31 C36 116.0(4) . . ?
C36 C31 C28 117.9(4) . . ?
C31 C32 N8 120.5(4) . . ?
C33 C32 N8 116.1(4) . . ?
C33 C32 C31 123.4(4) . . ?
C32 C33 H33 120.3 . . ?
C32 C33 C34 119.5(4) . . ?
C34 C33 H33 120.3 . . ?
C33 C34 C37 120.5(4) . . ?
C35 C34 C33 118.5(4) . . ?
C35 C34 C37 120.9(4) . . ?
C34 C35 H35 119.3 . . ?
C34 C35 C36 121.5(5) . . ?
C36 C35 H35 119.3 . . ?
C31 C36 H36 119.5 . . ?
C35 C36 C31 121.1(5) . . ?
C35 C36 H36 119.5 . . ?
O7 C37 Cd1 62.0(2) . 2_565 ?
O7 C37 O8 122.9(4) . . ?
O7 C37 C34 119.6(4) . . ?
O8 C37 Cd1 61.0(2) . 2_565 ?
O8 C37 C34 117.4(4) . . ?
C34 C37 Cd1 178.3(4) . 2_565 ?

loop_
_geom_bond_atom_site_label_1
_geom_bond_atom_site_label_2
_geom_bond_distance
_geom_bond_site_symmetry_2
_geom_bond_publ_flag
Cd1 O1 2.252(3) . ?
Cd1 O7 2.398(3) 2_564 ?
Cd1 O8 2.376(3) 2_564 ?
Cd1 N1 2.367(4) . ?
Cd1 N2 2.342(4) . ?
Cd1 N3 2.407(4) . ?
O1 C24 1.270(5) . ?
O2 C24 1.238(5) . ?
O3 N7 1.242(6) . ?
O4 N7 1.195(5) . ?
O5 N8 1.221(6) . ?
O6 N8 1.231(6) . ?
O7 C37 1.246(6) . ?
O8 C37 1.256(6) . ?
N1 C1 1.345(6) . ?
N1 C5 1.349(6) . ?
N2 C6 1.337(6) . ?
N2 C10 1.348(6) . ?
N3 C11 1.333(7) . ?
N3 C15 1.329(6) . ?
N4 N5 1.348(6) . ?
N4 C19 1.438(7) . ?
N4 C22 1.338(8) . ?
N5 C23 1.314(7) . ?
N6 C22 1.305(7) . ?
N6 C23 1.378(8) . ?
N7 C27 1.455(6) . ?
N8 C32 1.465(6) . ?
C1 H1 0.9500 . ?
C1 C2 1.366(7) . ?
C2 H2 0.9500 . ?
C2 C3 1.399(8) . ?
C3 H3 0.9500 . ?
C3 C4 1.360(7) . ?
C4 H4 0.9500 . ?
C4 C5 1.376(7) . ?
C5 C6 1.489(7) . ?
C6 C7 1.387(7) . ?
C7 H7 0.9500 . ?
C7 C8 1.392(7) . ?
C8 C9 1.402(7) . ?
C8 C16 1.482(7) . ?
C9 H9 0.9500 . ?
C9 C10 1.384(7) . ?
C10 C11 1.482(7) . ?
C11 C12 1.399(8) . ?
C12 H12 0.9500 . ?
C12 C13 1.391(8) . ?
C13 H13 0.9500 . ?
C13 C14 1.382(9) . ?
C14 H14 0.9500 . ?
C14 C15 1.364(8) . ?
C15 H15 0.9500 . ?
C16 C17 1.375(7) . ?
C16 C21 1.407(7) . ?
C17 H17 0.9500 . ?
C17 C18 1.380(7) . ?
C18 H18 0.9500 . ?
C18 C19 1.367(7) . ?
C19 C20 1.396(7) . ?
C20 H20 0.9500 . ?
C20 C21 1.370(8) . ?
C21 H21 0.9500 . ?
C22 H22 0.9500 . ?
C23 H23 0.9500 . ?
C24 C25 1.505(6) . ?
C25 C26 1.398(7) . ?
C25 C30 1.376(6) . ?
C26 H26 0.9500 . ?
C26 C27 1.377(6) . ?
C27 C28 1.387(6) . ?
C28 C29 1.387(6) . ?
C28 C31 1.503(6) . ?
C29 H29 0.9500 . ?
C29 C30 1.374(6) . ?
C30 H30 0.9500 . ?
C31 C32 1.381(6) . ?
C31 C36 1.398(7) . ?
C32 C33 1.373(6) . ?
C33 H33 0.9500 . ?
C33 C34 1.385(7) . ?
C34 C35 1.369(7) . ?
C34 C37 1.516(6) . ?
C35 H35 0.9500 . ?
C35 C36 1.380(6) . ?
C36 H36 0.9500 . ?

loop_
_geom_torsion_atom_site_label_1
_geom_torsion_atom_site_label_2
_geom_torsion_atom_site_label_3
_geom_torsion_atom_site_label_4
_geom_torsion
_geom_torsion_site_symmetry_1
_geom_torsion_site_symmetry_2
_geom_torsion_site_symmetry_3
_geom_torsion_site_symmetry_4
_geom_torsion_publ_flag
Cd1 O1 C24 O2 -1.6(5) . . . . ?
Cd1 O1 C24 C25 178.3(3) . . . . ?
Cd1 O7 C37 O8 -0.5(5) 2_565 . . . ?
Cd1 O7 C37 C34 -179.5(4) 2_565 . . . ?
Cd1 O8 C37 O7 0.5(5) 2_565 . . . ?
Cd1 O8 C37 C34 179.5(4) 2_565 . . . ?
Cd1 N1 C1 C2 -175.5(4) . . . . ?
Cd1 N1 C5 C4 175.8(3) . . . . ?
Cd1 N1 C5 C6 -2.0(5) . . . . ?
Cd1 N2 C6 C5 -4.7(5) . . . . ?
Cd1 N2 C6 C7 175.3(3) . . . . ?
Cd1 N2 C10 C9 -175.4(4) . . . . ?
Cd1 N2 C10 C11 5.0(6) . . . . ?
Cd1 N3 C11 C10 9.4(6) . . . . ?
Cd1 N3 C11 C12 -171.0(4) . . . . ?
Cd1 N3 C15 C14 171.5(4) . . . . ?
O1 C24 C25 C26 178.6(4) . . . . ?
O1 C24 C25 C30 -1.6(6) . . . . ?
O2 C24 C25 C26 -1.5(6) . . . . ?
O2 C24 C25 C30 178.2(4) . . . . ?
O3 N7 C27 C26 21.4(8) . . . . ?
O3 N7 C27 C28 -157.5(6) . . . . ?
O4 N7 C27 C26 -159.5(5) . . . . ?
O4 N7 C27 C28 21.7(8) . . . . ?
O5 N8 C32 C31 -30.0(8) . . . . ?
O5 N8 C32 C33 149.4(5) . . . . ?
O6 N8 C32 C31 148.4(6) . . . . ?
O6 N8 C32 C33 -32.2(8) . . . . ?
N1 C1 C2 C3 -0.8(8) . . . . ?
N1 C5 C6 N2 4.4(6) . . . . ?
N1 C5 C6 C7 -175.7(4) . . . . ?
N2 C6 C7 C8 0.3(7) . . . . ?
N2 C10 C11 N3 -9.5(7) . . . . ?
N2 C10 C11 C12 171.0(5) . . . . ?
N3 C11 C12 C13 0.6(9) . . . . ?
N4 N5 C23 N6 0.1(6) . . . . ?
N4 C19 C20 C21 175.2(5) . . . . ?
N5 N4 C19 C18 -174.9(5) . . . . ?
N5 N4 C19 C20 9.1(7) . . . . ?
N5 N4 C22 N6 1.5(6) . . . . ?
N7 C27 C28 C29 -179.5(5) . . . . ?
N7 C27 C28 C31 -3.8(8) . . . . ?
N8 C32 C33 C34 -179.1(5) . . . . ?
C1 N1 C5 C4 -0.6(6) . . . . ?
C1 N1 C5 C6 -178.4(4) . . . . ?
C1 C2 C3 C4 0.7(9) . . . . ?
C2 C3 C4 C5 -0.6(9) . . . . ?
C3 C4 C5 N1 0.6(7) . . . . ?
C3 C4 C5 C6 178.3(5) . . . . ?
C4 C5 C6 N2 -173.4(4) . . . . ?
C4 C5 C6 C7 6.6(7) . . . . ?
C5 N1 C1 C2 0.8(7) . . . . ?
C5 C6 C7 C8 -179.7(4) . . . . ?
C6 N2 C10 C9 2.1(7) . . . . ?
C6 N2 C10 C11 -177.5(4) . . . . ?
C6 C7 C8 C9 1.7(7) . . . . ?
C6 C7 C8 C16 -178.7(4) . . . . ?
C7 C8 C9 C10 -1.8(7) . . . . ?
C7 C8 C16 C17 -13.0(8) . . . . ?
C7 C8 C16 C21 164.9(5) . . . . ?
C8 C9 C10 N2 -0.1(8) . . . . ?
C8 C9 C10 C11 179.5(5) . . . . ?
C8 C16 C17 C18 177.0(5) . . . . ?
C8 C16 C21 C20 -178.2(5) . . . . ?
C9 C8 C16 C17 166.6(5) . . . . ?
C9 C8 C16 C21 -15.5(8) . . . . ?
C9 C10 C11 N3 170.9(5) . . . . ?
C9 C10 C11 C12 -8.7(8) . . . . ?
C10 N2 C6 C5 177.7(4) . . . . ?
C10 N2 C6 C7 -2.2(7) . . . . ?
C10 C11 C12 C13 -179.9(5) . . . . ?
C11 N3 C15 C14 1.8(8) . . . . ?
C11 C12 C13 C14 -1.4(10) . . . . ?
C12 C13 C14 C15 2.3(10) . . . . ?
C13 C14 C15 N3 -2.6(10) . . . . ?
C15 N3 C11 C10 179.7(5) . . . . ?
C15 N3 C11 C12 -0.8(8) . . . . ?
C16 C8 C9 C10 178.6(5) . . . . ?
C16 C17 C18 C19 1.3(8) . . . . ?
C17 C16 C21 C20 -0.2(8) . . . . ?
C17 C18 C19 N4 -176.3(4) . . . . ?
C17 C18 C19 C20 -0.4(8) . . . . ?
C18 C19 C20 C21 -0.8(8) . . . . ?
C19 N4 N5 C23 -178.8(4) . . . . ?
C19 N4 C22 N6 179.2(5) . . . . ?
C19 C20 C21 C16 1.1(9) . . . . ?
C21 C16 C17 C18 -1.0(8) . . . . ?
C22 N4 N5 C23 -0.9(6) . . . . ?
C22 N4 C19 C18 7.6(8) . . . . ?
C22 N4 C19 C20 -168.3(5) . . . . ?
C22 N6 C23 N5 0.8(7) . . . . ?
C23 N6 C22 N4 -1.4(6) . . . . ?
C24 C25 C26 C27 -179.2(4) . . . . ?
C24 C25 C30 C29 179.6(4) . . . . ?
C25 C26 C27 N7 179.6(5) . . . . ?
C25 C26 C27 C28 -1.6(8) . . . . ?
C26 C25 C30 C29 -0.7(7) . . . . ?
C26 C27 C28 C29 1.7(7) . . . . ?
C26 C27 C28 C31 177.4(5) . . . . ?
C27 C28 C29 C30 -1.4(7) . . . . ?
C27 C28 C31 C32 90.2(7) . . . . ?
C27 C28 C31 C36 -100.7(6) . . . . ?
C28 C29 C30 C25 0.9(8) . . . . ?
C28 C31 C32 N8 -10.0(8) . . . . ?
C28 C31 C32 C33 170.7(5) . . . . ?
C28 C31 C36 C35 -172.5(5) . . . . ?
C29 C28 C31 C32 -94.1(6) . . . . ?
C29 C28 C31 C36 75.0(6) . . . . ?
C30 C25 C26 C27 1.0(7) . . . . ?
C31 C28 C29 C30 -177.6(4) . . . . ?
C31 C32 C33 C34 0.2(8) . . . . ?
C32 C31 C36 C35 -2.4(8) . . . . ?
C32 C33 C34 C35 -0.9(7) . . . . ?
C32 C33 C34 C37 179.9(5) . . . . ?
C33 C34 C35 C36 -0.2(8) . . . . ?
C33 C34 C37 O7 -174.2(5) . . . . ?
C33 C34 C37 O8 6.7(7) . . . . ?
C34 C35 C36 C31 1.9(8) . . . . ?
C35 C34 C37 O7 6.6(7) . . . . ?
C35 C34 C37 O8 -172.5(5) . . . . ?
C36 C31 C32 N8 -179.3(5) . . . . ?
C36 C31 C32 C33 1.4(8) . . . . ?
C37 C34 C35 C36 179.1(5) . . . . ?

loop_
_twin_individual_id
_twin_individual_mass_fraction_refined
1 0.942(9)
2 0.058(9)

loop_
_smtbx_masks_void_nr
_smtbx_masks_void_average_x
_smtbx_masks_void_average_y
_smtbx_masks_void_average_z
_smtbx_masks_void_volume
_smtbx_masks_void_count_electrons
_smtbx_masks_void_content
1 0.149 -0.498 -0.751 2822.9 799.6 '16 DMF,16 H2O'
